data_7100583
loop_
_publ_author_name
'Mizuhata, Yoshiyuki'
'Takeda, Nobuhiro'
'Sasamori, Takahiro'
'Tokitoh, Norihiro'

_publ_section_title
;
 Synthesis and properties of a stable 6-stannapentafulvene
;
_journal_coden_ASTM CHCOFS
_journal_issue 47
_journal_name_full
;
 Chemical Communications (Cambridge, United Kingdom)
;
_journal_page_first 5876
_journal_page_last 5878
_journal_paper_doi 10.1039/b512097g
_journal_year 2005
_chemical_formula_moiety 'C49 H78 Si6 Sn'
_chemical_formula_sum 'C49 H78 Si6 Sn'
_chemical_formula_weight 954.34
_chemical_name_common stannene
_space_group_IT_number 15
_symmetry_cell_setting monoclinic
_symmetry_space_group_name_Hall '-C 2yc'
_symmetry_space_group_name_H-M 'C 1 2/c 1'
_cell_angle_alpha 90.00
_cell_angle_beta 96.1949(12)
_cell_angle_gamma 90.00
_cell_formula_units_Z 8
_cell_length_a 21.0447(6)
_cell_length_b 13.5070(5)
_cell_length_c 38.1717(13)
_cell_measurement_temperature 103(2)
_cell_volume 10787.0(6)
_diffrn_ambient_temperature 103(2)
_exptl_crystal_density_diffrn 1.175
_cod_original_sg_symbol_Hall -c_2yc
_cod_original_sg_symbol_H-M 'C 2/c'
_cod_database_code 7100583

loop_
_symmetry_equiv_pos_as_xyz
'x, y, z'
'-x, y, -z+1/2'
'x+1/2, y+1/2, z'
'-x+1/2, y+1/2, -z+1/2'
'-x, -y, -z'
'x, -y, z-1/2'
'-x+1/2, -y+1/2, -z'
'x+1/2, -y+1/2, z-1/2'

loop_
_atom_site_label
_atom_site_type_symbol
_atom_site_fract_x
_atom_site_fract_y
_atom_site_fract_z
_atom_site_U_iso_or_equiv
_atom_site_adp_type
_atom_site_occupancy
_atom_site_symmetry_multiplicity
_atom_site_calc_flag
_atom_site_refinement_flags
_atom_site_disorder_assembly
_atom_site_disorder_group
Sn1 Sn 0.092822(15) 0.14026(2) 0.429639(9) 0.02192(10) Uani 1 1 d . . .
C1 C 0.0437(2) 0.2401(3) 0.45524(13) 0.0247(12) Uani 1 1 d . . .
C2 C -0.0097(2) 0.3016(3) 0.44119(13) 0.0246(12) Uani 1 1 d . . .
C3 C -0.0423(2) 0.3082(4) 0.40748(13) 0.0277(12) Uani 1 1 d . . .
H1 H -0.0297 0.2685 0.3889 0.033 Uiso 1 1 calc R . .
C4 C -0.0932(2) 0.3730(4) 0.40141(14) 0.0314(13) Uani 1 1 d . . .
H2 H -0.1152 0.3782 0.3784 0.038 Uiso 1 1 calc R . .
C5 C -0.1126(2) 0.4307(4) 0.42852(14) 0.0322(13) Uani 1 1 d . . .
H3 H -0.1468 0.4762 0.4237 0.039 Uiso 1 1 calc R . .
C6 C -0.0827(2) 0.4223(4) 0.46223(15) 0.0336(13) Uani 1 1 d . . .
H4 H -0.0970 0.4602 0.4808 0.040 Uiso 1 1 calc R . .
C7 C -0.0309(2) 0.3575(4) 0.46889(12) 0.0234(11) Uani 1 1 d . . .
C8 C 0.0079(2) 0.3320(3) 0.50123(13) 0.0226(12) Uani 1 1 d . . .
C9 C 0.0075(2) 0.3639(4) 0.53550(13) 0.0294(12) Uani 1 1 d . . .
H5 H -0.0229 0.4119 0.5410 0.035 Uiso 1 1 calc R . .
C10 C 0.0510(2) 0.3268(4) 0.56183(14) 0.0314(13) Uani 1 1 d . . .
H6 H 0.0496 0.3478 0.5855 0.038 Uiso 1 1 calc R . .
C11 C 0.0973(2) 0.2584(4) 0.55386(13) 0.0297(13) Uani 1 1 d . . .
H7 H 0.1277 0.2345 0.5721 0.036 Uiso 1 1 calc R . .
C12 C 0.0994(2) 0.2254(4) 0.51990(13) 0.0266(12) Uani 1 1 d . . .
H8 H 0.1314 0.1797 0.5146 0.032 Uiso 1 1 calc R . .
C13 C 0.0535(2) 0.2601(3) 0.49291(13) 0.0233(12) Uani 1 1 d . . .
C14 C 0.1139(2) 0.1449(3) 0.37686(11) 0.0186(10) Uani 1 1 d . . .
C15 C 0.1342(2) 0.2353(3) 0.36215(13) 0.0198(11) Uani 1 1 d . . .
C16 C 0.1716(2) 0.2302(3) 0.33406(13) 0.0232(12) Uani 1 1 d . . .
H9 H 0.1884 0.2899 0.3256 0.028 Uiso 1 1 calc R . .
C17 C 0.18547(19) 0.1412(4) 0.31789(12) 0.0209(10) Uani 1 1 d . . .
C18 C 0.1595(2) 0.0549(4) 0.33032(13) 0.0229(12) Uani 1 1 d . . .
H10 H 0.1660 -0.0057 0.3186 0.027 Uiso 1 1 calc R . .
C19 C 0.1245(2) 0.0536(3) 0.35940(13) 0.0200(11) Uani 1 1 d . . .
C20 C 0.1144(2) 0.3375(3) 0.37466(12) 0.0252(12) Uani 1 1 d . . .
H11 H 0.0822 0.3219 0.3913 0.030 Uiso 1 1 calc R . .
C21 C 0.2273(2) 0.1407(4) 0.28803(12) 0.0235(11) Uani 1 1 d . . .
H12 H 0.2348 0.2128 0.2842 0.028 Uiso 1 1 calc R . .
C22 C 0.0943(2) -0.0417(3) 0.37047(12) 0.0190(11) Uani 1 1 d . . .
H13 H 0.0855 -0.0290 0.3953 0.023 Uiso 1 1 calc R . .
Si1 Si 0.17644(7) 0.41292(11) 0.40217(4) 0.0342(4) Uani 1 1 d . . .
Si2 Si 0.06594(7) 0.40566(10) 0.33712(4) 0.0276(3) Uani 1 1 d . . .
Si3 Si 0.18285(6) 0.10074(10) 0.24477(4) 0.0263(3) Uani 1 1 d . . .
Si4 Si 0.31070(6) 0.09303(11) 0.30310(4) 0.0282(4) Uani 1 1 d . . .
Si5 Si 0.01185(6) -0.05598(10) 0.34524(4) 0.0245(3) Uani 1 1 d . . .
Si6 Si 0.14680(6) -0.15625(10) 0.37368(4) 0.0249(3) Uani 1 1 d . . .
C23 C 0.1317(3) 0.4836(4) 0.43419(15) 0.0481(16) Uani 1 1 d . . .
H14 H 0.1197 0.4386 0.4525 0.072 Uiso 1 1 calc R . .
H15 H 0.0931 0.5128 0.4217 0.072 Uiso 1 1 calc R . .
H16 H 0.1591 0.5364 0.4451 0.072 Uiso 1 1 calc R . .
C24 C 0.2340(2) 0.3336(4) 0.42902(16) 0.0492(17) Uani 1 1 d . . .
H17 H 0.2113 0.2932 0.4450 0.074 Uiso 1 1 calc R . .
H18 H 0.2656 0.3752 0.4429 0.074 Uiso 1 1 calc R . .
H19 H 0.2558 0.2903 0.4135 0.074 Uiso 1 1 calc R . .
C25 C 0.2200(3) 0.5007(4) 0.37633(17) 0.0549(18) Uani 1 1 d . . .
H20 H 0.2501 0.5392 0.3923 0.082 Uiso 1 1 calc R . .
H21 H 0.1894 0.5456 0.3633 0.082 Uiso 1 1 calc R . .
H22 H 0.2434 0.4640 0.3597 0.082 Uiso 1 1 calc R . .
C26 C 0.0025(2) 0.3222(4) 0.31525(14) 0.0367(14) Uani 1 1 d . . .
H23 H -0.0188 0.3550 0.2943 0.055 Uiso 1 1 calc R . .
H24 H -0.0290 0.3077 0.3317 0.055 Uiso 1 1 calc R . .
H25 H 0.0220 0.2604 0.3084 0.055 Uiso 1 1 calc R . .
C27 C 0.0271(2) 0.5171(3) 0.35474(14) 0.0352(14) Uani 1 1 d . . .
H26 H -0.0041 0.5445 0.3364 0.053 Uiso 1 1 calc R . .
H27 H 0.0598 0.5670 0.3618 0.053 Uiso 1 1 calc R . .
H28 H 0.0055 0.4980 0.3752 0.053 Uiso 1 1 calc R . .
C28 C 0.1124(2) 0.4483(4) 0.30062(14) 0.0404(14) Uani 1 1 d . . .
H29 H 0.1248 0.3908 0.2872 0.061 Uiso 1 1 calc R . .
H30 H 0.1508 0.4836 0.3106 0.061 Uiso 1 1 calc R . .
H31 H 0.0857 0.4927 0.2849 0.061 Uiso 1 1 calc R . .
C29 C 0.1041(2) 0.1621(4) 0.24056(13) 0.0337(14) Uani 1 1 d . . .
H32 H 0.1100 0.2341 0.2412 0.051 Uiso 1 1 calc R . .
H33 H 0.0804 0.1418 0.2601 0.051 Uiso 1 1 calc R . .
H34 H 0.0800 0.1431 0.2182 0.051 Uiso 1 1 calc R . .
C30 C 0.1719(2) -0.0360(4) 0.23990(14) 0.0353(14) Uani 1 1 d . . .
H35 H 0.1480 -0.0608 0.2587 0.053 Uiso 1 1 calc R . .
H36 H 0.2138 -0.0683 0.2414 0.053 Uiso 1 1 calc R . .
H37 H 0.1481 -0.0505 0.2170 0.053 Uiso 1 1 calc R . .
C31 C 0.2275(2) 0.1439(4) 0.20815(13) 0.0393(13) Uani 1 1 d . . .
H38 H 0.2014 0.1335 0.1856 0.059 Uiso 1 1 calc R . .
H39 H 0.2674 0.1064 0.2084 0.059 Uiso 1 1 calc R . .
H40 H 0.2373 0.2145 0.2112 0.059 Uiso 1 1 calc R . .
C32 C 0.3690(2) 0.1551(4) 0.27638(14) 0.0408(15) Uani 1 1 d . . .
H41 H 0.3652 0.2271 0.2785 0.061 Uiso 1 1 calc R . .
H42 H 0.3597 0.1360 0.2516 0.061 Uiso 1 1 calc R . .
H43 H 0.4126 0.1347 0.2851 0.061 Uiso 1 1 calc R . .
C33 C 0.3310(2) 0.1263(4) 0.35032(13) 0.0372(14) Uani 1 1 d . . .
H44 H 0.3732 0.0996 0.3587 0.056 Uiso 1 1 calc R . .
H45 H 0.2989 0.0982 0.3643 0.056 Uiso 1 1 calc R . .
H46 H 0.3315 0.1985 0.3528 0.056 Uiso 1 1 calc R . .
C34 C 0.3182(2) -0.0449(4) 0.29801(15) 0.0392(14) Uani 1 1 d . . .
H47 H 0.3607 -0.0663 0.3082 0.059 Uiso 1 1 calc R . .
H48 H 0.3122 -0.0622 0.2729 0.059 Uiso 1 1 calc R . .
H49 H 0.2856 -0.0782 0.3103 0.059 Uiso 1 1 calc R . .
C35 C -0.0405(2) 0.0482(4) 0.35655(14) 0.0346(13) Uani 1 1 d . . .
H50 H -0.0230 0.1109 0.3489 0.052 Uiso 1 1 calc R . .
H51 H -0.0422 0.0498 0.3821 0.052 Uiso 1 1 calc R . .
H52 H -0.0836 0.0387 0.3446 0.052 Uiso 1 1 calc R . .
C36 C 0.0169(2) -0.0539(4) 0.29714(13) 0.0353(14) Uani 1 1 d . . .
H53 H -0.0260 -0.0616 0.2846 0.053 Uiso 1 1 calc R . .
H54 H 0.0443 -0.1082 0.2908 0.053 Uiso 1 1 calc R . .
H55 H 0.0351 0.0094 0.2906 0.053 Uiso 1 1 calc R . .
C37 C -0.0279(2) -0.1737(3) 0.35742(14) 0.0336(14) Uani 1 1 d . . .
H56 H -0.0303 -0.1749 0.3829 0.050 Uiso 1 1 calc R . .
H57 H -0.0029 -0.2305 0.3507 0.050 Uiso 1 1 calc R . .
H58 H -0.0711 -0.1770 0.3450 0.050 Uiso 1 1 calc R . .
C38 C 0.1212(2) -0.2385(4) 0.40876(14) 0.0330(13) Uani 1 1 d . . .
H59 H 0.1472 -0.2989 0.4102 0.049 Uiso 1 1 calc R . .
H60 H 0.0760 -0.2560 0.4031 0.049 Uiso 1 1 calc R . .
H61 H 0.1269 -0.2039 0.4314 0.049 Uiso 1 1 calc R . .
C39 C 0.1424(2) -0.2273(4) 0.33109(13) 0.0329(13) Uani 1 1 d . . .
H62 H 0.1713 -0.2843 0.3339 0.049 Uiso 1 1 calc R . .
H63 H 0.1551 -0.1841 0.3124 0.049 Uiso 1 1 calc R . .
H64 H 0.0985 -0.2504 0.3247 0.049 Uiso 1 1 calc R . .
C40 C 0.2309(2) -0.1202(4) 0.38758(14) 0.0349(14) Uani 1 1 d . . .
H65 H 0.2334 -0.0872 0.4106 0.052 Uiso 1 1 calc R . .
H66 H 0.2457 -0.0748 0.3701 0.052 Uiso 1 1 calc R . .
H67 H 0.2579 -0.1794 0.3894 0.052 Uiso 1 1 calc R . .
C41 C 0.1322(2) 0.0214(3) 0.46260(12) 0.0233(12) Uani 1 1 d . . .
C42 C 0.1973(2) 0.0138(3) 0.47441(13) 0.0251(12) Uani 1 1 d . . .
C43 C 0.2175(2) -0.0606(4) 0.49805(14) 0.0332(14) Uani 1 1 d . . .
H68 H 0.2619 -0.0669 0.5056 0.040 Uiso 1 1 calc R . .
C44 C 0.1750(3) -0.1262(4) 0.51098(13) 0.0350(13) Uani 1 1 d . . .
C45 C 0.1109(2) -0.1184(4) 0.49884(13) 0.0311(13) Uani 1 1 d . . .
H69 H 0.0815 -0.1632 0.5075 0.037 Uiso 1 1 calc R . .
C46 C 0.0884(2) -0.0468(4) 0.47426(13) 0.0245(12) Uani 1 1 d . . .
C47 C 0.2454(2) 0.0861(4) 0.46258(14) 0.0332(13) Uani 1 1 d . . .
H70 H 0.2366 0.0971 0.4371 0.050 Uiso 1 1 calc R . .
H71 H 0.2886 0.0592 0.4679 0.050 Uiso 1 1 calc R . .
H72 H 0.2422 0.1491 0.4750 0.050 Uiso 1 1 calc R . .
C48 C 0.1982(3) -0.2040(4) 0.53796(15) 0.0506(17) Uani 1 1 d . . .
H73 H 0.2374 -0.2345 0.5313 0.076 Uiso 1 1 calc R . .
H74 H 0.1652 -0.2549 0.5389 0.076 Uiso 1 1 calc R . .
H75 H 0.2070 -0.1729 0.5612 0.076 Uiso 1 1 calc R . .
C49 C 0.0190(2) -0.0475(4) 0.46091(13) 0.0334(13) Uani 1 1 d . . .
H76 H 0.0133 -0.0772 0.4373 0.050 Uiso 1 1 calc R . .
H77 H 0.0027 0.0205 0.4597 0.050 Uiso 1 1 calc R . .
H78 H -0.0046 -0.0864 0.4769 0.050 Uiso 1 1 calc R . .

loop_
_atom_site_aniso_label
_atom_site_aniso_U_11
_atom_site_aniso_U_22
_atom_site_aniso_U_33
_atom_site_aniso_U_23
_atom_site_aniso_U_13
_atom_site_aniso_U_12
Sn1 0.02400(18) 0.02089(19) 0.02127(18) 0.00048(18) 0.00426(13) 0.00151(17)
C1 0.021(3) 0.027(3) 0.027(3) 0.000(2) 0.008(2) 0.000(2)
C2 0.023(3) 0.025(3) 0.027(3) 0.001(2) 0.006(2) 0.000(2)
C3 0.028(3) 0.032(3) 0.024(3) -0.001(2) 0.005(2) -0.002(2)
C4 0.023(3) 0.033(3) 0.037(3) 0.006(3) -0.002(2) 0.000(2)
C5 0.024(3) 0.031(3) 0.043(4) 0.009(3) 0.006(3) 0.005(2)
C6 0.032(3) 0.032(3) 0.039(4) -0.003(3) 0.013(3) 0.001(3)
C7 0.015(2) 0.025(3) 0.031(3) 0.000(3) 0.006(2) 0.001(2)
C8 0.020(3) 0.021(3) 0.027(3) -0.001(2) 0.009(2) -0.001(2)
C9 0.031(3) 0.024(3) 0.036(3) -0.008(3) 0.013(2) -0.003(3)
C10 0.033(3) 0.040(3) 0.022(3) -0.004(2) 0.007(2) -0.008(3)
C11 0.031(3) 0.035(3) 0.022(3) 0.004(2) 0.002(2) -0.005(3)
C12 0.023(3) 0.027(3) 0.030(3) -0.001(2) 0.005(2) -0.001(2)
C13 0.026(3) 0.021(3) 0.024(3) 0.003(2) 0.008(2) -0.006(2)
C14 0.026(3) 0.011(2) 0.018(3) -0.002(2) -0.0002(19) 0.003(2)
C15 0.020(3) 0.018(3) 0.021(3) -0.001(2) 0.001(2) 0.001(2)
C16 0.025(3) 0.016(3) 0.029(3) 0.004(2) 0.004(2) -0.006(2)
C17 0.017(2) 0.025(3) 0.021(3) 0.003(3) 0.0002(19) 0.002(2)
C18 0.023(3) 0.021(3) 0.024(3) 0.000(2) 0.003(2) 0.002(2)
C19 0.016(3) 0.019(3) 0.025(3) 0.003(2) 0.001(2) 0.002(2)
C20 0.032(3) 0.021(3) 0.024(3) 0.000(2) 0.007(2) -0.003(2)
C21 0.026(3) 0.019(3) 0.028(3) 0.003(2) 0.010(2) -0.004(2)
C22 0.022(3) 0.014(3) 0.021(3) 0.002(2) 0.005(2) -0.003(2)
Si1 0.0416(9) 0.0230(8) 0.0363(10) -0.0005(7) -0.0029(7) -0.0045(7)
Si2 0.0323(8) 0.0201(8) 0.0304(9) 0.0033(7) 0.0036(7) 0.0025(6)
Si3 0.0295(8) 0.0265(8) 0.0234(8) 0.0010(6) 0.0061(6) 0.0020(6)
Si4 0.0222(8) 0.0324(9) 0.0306(9) 0.0001(7) 0.0052(6) 0.0009(6)
Si5 0.0224(8) 0.0254(8) 0.0257(8) 0.0005(6) 0.0023(6) -0.0023(6)
Si6 0.0264(8) 0.0194(8) 0.0292(8) 0.0037(6) 0.0053(6) 0.0025(6)
C23 0.055(4) 0.040(4) 0.049(4) -0.009(3) 0.007(3) -0.001(3)
C24 0.034(3) 0.035(4) 0.074(5) -0.005(3) -0.018(3) 0.005(3)
C25 0.054(4) 0.052(4) 0.059(5) -0.005(3) 0.008(3) -0.020(3)
C26 0.046(3) 0.033(3) 0.030(3) 0.005(3) 0.000(3) 0.002(3)
C27 0.031(3) 0.024(3) 0.050(4) 0.002(3) -0.001(3) 0.006(2)
C28 0.050(4) 0.032(3) 0.041(4) 0.008(3) 0.009(3) 0.002(3)
C29 0.033(3) 0.034(3) 0.032(3) 0.004(3) -0.006(2) 0.003(2)
C30 0.038(3) 0.030(3) 0.037(4) -0.005(3) -0.001(3) 0.001(2)
C31 0.041(3) 0.045(3) 0.034(3) -0.004(3) 0.014(3) -0.001(3)
C32 0.023(3) 0.055(4) 0.046(4) 0.001(3) 0.010(2) 0.002(3)
C33 0.028(3) 0.048(4) 0.036(3) -0.001(3) 0.004(2) 0.003(3)
C34 0.036(3) 0.038(3) 0.043(4) 0.002(3) 0.001(3) 0.011(3)
C35 0.032(3) 0.035(3) 0.036(3) 0.004(3) -0.001(3) 0.006(2)
C36 0.029(3) 0.040(3) 0.036(3) 0.005(3) -0.004(2) -0.001(2)
C37 0.030(3) 0.032(3) 0.038(3) 0.000(3) 0.000(2) -0.010(2)
C38 0.034(3) 0.027(3) 0.039(4) 0.010(3) 0.008(3) 0.004(2)
C39 0.036(3) 0.023(3) 0.041(4) 0.003(3) 0.009(3) 0.007(2)
C40 0.033(3) 0.026(3) 0.044(4) 0.011(3) 0.000(3) 0.004(2)
C41 0.031(3) 0.020(3) 0.018(3) 0.000(2) 0.002(2) 0.003(2)
C42 0.026(3) 0.017(3) 0.032(3) -0.002(2) 0.002(2) 0.001(2)
C43 0.023(3) 0.033(3) 0.041(4) -0.001(3) -0.008(2) -0.007(2)
C44 0.050(4) 0.025(3) 0.028(3) 0.002(3) -0.006(3) 0.002(3)
C45 0.038(3) 0.026(3) 0.030(3) 0.004(2) 0.007(2) -0.006(2)
C46 0.025(3) 0.026(3) 0.024(3) -0.001(2) 0.006(2) 0.001(2)
C47 0.022(3) 0.030(3) 0.047(4) 0.003(3) -0.002(2) 0.000(2)
C48 0.061(4) 0.038(4) 0.048(4) 0.018(3) -0.012(3) 0.000(3)
C49 0.037(3) 0.031(3) 0.033(3) 0.009(3) 0.007(3) -0.005(3)

loop_
_geom_bond_atom_site_label_1
_geom_bond_atom_site_label_2
_geom_bond_distance
_geom_bond_site_symmetry_2
_geom_bond_publ_flag
Sn1 C1 2.016(5) . ?
Sn1 C14 2.110(4) . ?
Sn1 C41 2.150(5) . ?
C1 C2 1.452(6) . ?
C1 C13 1.456(6) . ?
C2 C3 1.394(6) . ?
C2 C7 1.410(6) . ?
C3 C4 1.384(6) . ?
C3 H1 0.9500 . ?
C4 C5 1.391(7) . ?
C4 H2 0.9500 . ?
C5 C6 1.375(7) . ?
C5 H3 0.9500 . ?
C6 C7 1.400(6) . ?
C6 H4 0.9500 . ?
C7 C8 1.446(6) . ?
C8 C9 1.378(6) . ?
C8 C13 1.425(6) . ?
C9 C10 1.379(7) . ?
C9 H5 0.9500 . ?
C10 C11 1.400(7) . ?
C10 H6 0.9500 . ?
C11 C12 1.376(6) . ?
C11 H7 0.9500 . ?
C12 C13 1.414(6) . ?
C12 H8 0.9500 . ?
C14 C15 1.429(6) . ?
C14 C19 1.431(6) . ?
C15 C16 1.398(6) . ?
C15 C20 1.533(6) . ?
C16 C17 1.396(6) . ?
C16 H9 0.9500 . ?
C17 C18 1.392(6) . ?
C17 C21 1.514(6) . ?
C18 C19 1.398(6) . ?
C18 H10 0.9500 . ?
C19 C22 1.515(6) . ?
C20 Si1 1.884(5) . ?
C20 Si2 1.904(5) . ?
C20 H11 1.0000 . ?
C21 Si3 1.887(5) . ?
C21 Si4 1.899(4) . ?
C21 H12 1.0000 . ?
C22 Si6 1.898(4) . ?
C22 Si5 1.901(4) . ?
C22 H13 1.0000 . ?
Si1 C24 1.843(5) . ?
Si1 C25 1.848(6) . ?
Si1 C23 1.881(6) . ?
Si2 C27 1.872(5) . ?
Si2 C26 1.873(5) . ?
Si2 C28 1.876(5) . ?
Si3 C29 1.845(5) . ?
Si3 C31 1.861(5) . ?
Si3 C30 1.868(5) . ?
Si4 C33 1.862(5) . ?
Si4 C32 1.876(5) . ?
Si4 C34 1.882(5) . ?
Si5 C36 1.851(5) . ?
Si5 C35 1.866(5) . ?
Si5 C37 1.878(5) . ?
Si6 C40 1.857(5) . ?
Si6 C38 1.864(5) . ?
Si6 C39 1.881(5) . ?
C23 H14 0.9800 . ?
C23 H15 0.9800 . ?
C23 H16 0.9800 . ?
C24 H17 0.9800 . ?
C24 H18 0.9800 . ?
C24 H19 0.9800 . ?
C25 H20 0.9800 . ?
C25 H21 0.9800 . ?
C25 H22 0.9800 . ?
C26 H23 0.9800 . ?
C26 H24 0.9800 . ?
C26 H25 0.9800 . ?
C27 H26 0.9800 . ?
C27 H27 0.9800 . ?
C27 H28 0.9800 . ?
C28 H29 0.9800 . ?
C28 H30 0.9800 . ?
C28 H31 0.9800 . ?
C29 H32 0.9800 . ?
C29 H33 0.9800 . ?
C29 H34 0.9800 . ?
C30 H35 0.9800 . ?
C30 H36 0.9800 . ?
C30 H37 0.9800 . ?
C31 H38 0.9800 . ?
C31 H39 0.9800 . ?
C31 H40 0.9800 . ?
C32 H41 0.9800 . ?
C32 H42 0.9800 . ?
C32 H43 0.9800 . ?
C33 H44 0.9800 . ?
C33 H45 0.9800 . ?
C33 H46 0.9800 . ?
C34 H47 0.9800 . ?
C34 H48 0.9800 . ?
C34 H49 0.9800 . ?
C35 H50 0.9800 . ?
C35 H51 0.9800 . ?
C35 H52 0.9800 . ?
C36 H53 0.9800 . ?
C36 H54 0.9800 . ?
C36 H55 0.9800 . ?
C37 H56 0.9800 . ?
C37 H57 0.9800 . ?
C37 H58 0.9800 . ?
C38 H59 0.9800 . ?
C38 H60 0.9800 . ?
C38 H61 0.9800 . ?
C39 H62 0.9800 . ?
C39 H63 0.9800 . ?
C39 H64 0.9800 . ?
C40 H65 0.9800 . ?
C40 H66 0.9800 . ?
C40 H67 0.9800 . ?
C41 C42 1.400(6) . ?
C41 C46 1.409(6) . ?
C42 C43 1.386(6) . ?
C42 C47 1.511(6) . ?
C43 C44 1.388(7) . ?
C43 H68 0.9500 . ?
C44 C45 1.381(7) . ?
C44 C48 1.515(7) . ?
C45 C46 1.395(6) . ?
C45 H69 0.9500 . ?
C46 C49 1.494(6) . ?
C47 H70 0.9800 . ?
C47 H71 0.9800 . ?
C47 H72 0.9800 . ?
C48 H73 0.9800 . ?
C48 H74 0.9800 . ?
C48 H75 0.9800 . ?
C49 H76 0.9800 . ?
C49 H77 0.9800 . ?
C49 H78 0.9800 . ?

loop_
_cod_changelog_entry_id
_cod_changelog_entry_author
_cod_changelog_entry_date
_cod_changelog_entry_text
1 'Vaitkus, Antanas' 2022-09-15T14:20:00+03:00 'Updated bibliographic information.'

loop_
_cod_related_entry_id
_cod_related_entry_database
_cod_related_entry_code
1 ChemSpider 30652957
